data_2019552
loop_
_publ_author_name
'Gajda, Katarzyna'
'Zarychta, Bartosz'
'Daszkiewicz, Zdzis\/law'
'Doma\'nski, Andrzej A.'
'Ejsmont, Krzysztof'

_publ_section_title
;
 Substituent effects in <i>trans</i>-<i>p</i>,<i>p</i>'-disubstituted
 azobenzenes: X-ray structures at 100K and DFT-calculated structures
;
_journal_coeditor_code SK3541
_journal_issue 6
_journal_name_full 'Acta Crystallographica Section C'
_journal_page_first 575
_journal_page_last 579
_journal_paper_doi 10.1107/S2053229614009942
_journal_volume 70
_journal_year 2014
_chemical_formula_iupac 'C20 H28 N4'
_chemical_formula_moiety 'C20 H28 N4'
_chemical_formula_sum 'C20 H28 N4'
_chemical_formula_weight 324.46
_chemical_name_systematic
;
<i>N</i>,<i>N</i>,<i>N</i>',<i>N</i>'-Tetraethyl-4,4'-(diazenediyl)dianiline
;
_space_group_IT_number 14
_symmetry_cell_setting monoclinic
_symmetry_space_group_name_Hall '-P 2ybc'
_symmetry_space_group_name_H-M 'P 1 21/c 1'
_atom_sites_solution_hydrogens geom
_atom_sites_solution_primary direct
_atom_sites_solution_secondary difmap
_audit_creation_method SHELXL97
_cell_angle_alpha 90.00
_cell_angle_beta 128.989(2)
_cell_angle_gamma 90.00
_cell_formula_units_Z 4
_cell_length_a 14.0805(3)
_cell_length_b 7.9682(2)
_cell_length_c 21.1890(5)
_cell_measurement_reflns_used 3245
_cell_measurement_temperature 100.00(10)
_cell_measurement_theta_max 25.00
_cell_measurement_theta_min 2.90
_cell_volume 1847.82(9)
_computing_cell_refinement 'CrysAlis RED (Oxford Diffraction, 2008)'
_computing_data_collection 'CrysAlis CCD (Oxford Diffraction, 2008)'
_computing_data_reduction 'CrysAlis RED (Oxford Diffraction, 2008)'
_computing_molecular_graphics 'SHELXTL (Sheldrick, 2008)'
_computing_publication_material 'SHELXL97 (Sheldrick, 2008)'
_computing_structure_refinement 'SHELXL97 (Sheldrick, 2008)'
_computing_structure_solution 'SHELXS97 (Sheldrick, 2008)'
_diffrn_ambient_temperature 100.00(10)
_diffrn_detector_area_resol_mean '1024 x 1024 with blocks 2 x 2'
_diffrn_measured_fraction_theta_full 0.996
_diffrn_measured_fraction_theta_max 0.955
_diffrn_measurement_device_type 'Oxford Xcalibur'
_diffrn_measurement_method \w
_diffrn_radiation_monochromator graphite
_diffrn_radiation_source 'fine-focus sealed tube'
_diffrn_radiation_type MoK\a
_diffrn_radiation_wavelength 0.71073
_diffrn_reflns_av_R_equivalents 0.0187
_diffrn_reflns_av_sigmaI/netI 0.0275
_diffrn_reflns_limit_h_max 19
_diffrn_reflns_limit_h_min -17
_diffrn_reflns_limit_k_max 10
_diffrn_reflns_limit_k_min -10
_diffrn_reflns_limit_l_max 21
_diffrn_reflns_limit_l_min -28
_diffrn_reflns_number 14494
_diffrn_reflns_theta_full 25.00
_diffrn_reflns_theta_max 29.00
_diffrn_reflns_theta_min 2.90
_diffrn_standards_decay_% 0
_diffrn_standards_interval_count 0
_diffrn_standards_interval_time 0
_diffrn_standards_number 0
_exptl_absorpt_coefficient_mu 0.071
_exptl_absorpt_correction_type none
_exptl_crystal_colour red
_exptl_crystal_density_diffrn 1.166
_exptl_crystal_density_method 'not measured'
_exptl_crystal_description plate
_exptl_crystal_F_000 704
_exptl_crystal_size_max 0.30
_exptl_crystal_size_mid 0.20
_exptl_crystal_size_min 0.05
_refine_diff_density_max 0.385
_refine_diff_density_min -0.283
_refine_ls_extinction_method none
_refine_ls_goodness_of_fit_ref 1.077
_refine_ls_hydrogen_treatment noref
_refine_ls_matrix_type full
_refine_ls_number_parameters 217
_refine_ls_number_reflns 4685
_refine_ls_number_restraints 0
_refine_ls_restrained_S_all 1.077
_refine_ls_R_factor_all 0.0612
_refine_ls_R_factor_gt 0.0435
_refine_ls_shift/su_max 0.000
_refine_ls_shift/su_mean 0.000
_refine_ls_structure_factor_coef Fsqd
_refine_ls_weighting_details 'calc w = 1/[\s^2^(Fo^2^)+(0.0734P)^2^+0.0149P] where P=(Fo^2^+2Fc^2^)/3'
_refine_ls_weighting_scheme calc
_refine_ls_wR_factor_gt 0.1192
_refine_ls_wR_factor_ref 0.1257
_reflns_number_gt 3433
_reflns_number_total 4685
_reflns_threshold_expression I>2\s(I)
_cod_data_source_file sk3541sup1.cif
_cod_data_source_block I
_cod_depositor_comments 'Adding full bibliography for 2019552--2019553.cif.'
_cod_original_sg_symbol_H-M 'P 21/c'
_cod_database_code 2019552
_cod_database_fobs_code 2019552

loop_
_symmetry_equiv_pos_as_xyz
'x, y, z'
'-x, y+1/2, -z+1/2'
'-x, -y, -z'
'x, -y-1/2, z-1/2'

loop_
_atom_site_type_symbol
_atom_site_label
_atom_site_fract_x
_atom_site_fract_y
_atom_site_fract_z
_atom_site_U_iso_or_equiv
_atom_site_adp_type
_atom_site_calc_flag
_atom_site_refinement_flags
_atom_site_occupancy
_atom_site_symmetry_multiplicity
N N1 0.17967(9) 0.50576(12) 0.00057(6) 0.0237(2) Uani d . 1 1
N N1' 0.23450(9) 0.42196(12) -0.01860(6) 0.0230(2) Uani d . 1 1
C C1 0.23961(11) 0.50331(14) 0.08522(7) 0.0218(2) Uani d . 1 1
C C2 0.17922(11) 0.57673(14) 0.11037(7) 0.0240(3) Uani d . 1 1
H H2 0.1020 0.6224 0.0718 0.029 Uiso calc R 1 1
C C3 0.23111(11) 0.58374(15) 0.19146(7) 0.0235(3) Uani d . 1 1
H H3 0.1887 0.6348 0.2066 0.028 Uiso calc R 1 1
C C4 0.34813(10) 0.51408(14) 0.25185(6) 0.0197(2) Uani d . 1 1
C C5 0.40912(11) 0.44079(15) 0.22546(7) 0.0235(3) Uani d . 1 1
H H5 0.4864 0.3949 0.2636 0.028 Uiso calc R 1 1
C C6 0.35628(11) 0.43603(15) 0.14432(7) 0.0240(3) Uani d . 1 1
H H6 0.3986 0.3876 0.1286 0.029 Uiso calc R 1 1
C C1' 0.18136(10) 0.43145(14) -0.10183(6) 0.0205(2) Uani d . 1 1
C C2' 0.23709(10) 0.33452(14) -0.12477(6) 0.0207(2) Uani d . 1 1
H H2' 0.3014 0.2645 -0.0865 0.025 Uiso calc R 1 1
C C3' 0.20008(10) 0.33874(14) -0.20250(6) 0.0197(2) Uani d . 1 1
H H3' 0.2392 0.2714 -0.2158 0.024 Uiso calc R 1 1
C C4' 0.10336(10) 0.44435(14) -0.26205(6) 0.0181(2) Uani d . 1 1
C C5' 0.04457(10) 0.53957(15) -0.23872(7) 0.0221(2) Uani d . 1 1
H H5' -0.0213 0.6076 -0.2770 0.027 Uiso calc R 1 1
C C6' 0.08265(10) 0.53358(15) -0.16096(7) 0.0226(2) Uani d . 1 1
H H6' 0.0426 0.5978 -0.1474 0.027 Uiso calc R 1 1
N N3 0.40020(9) 0.51423(12) 0.33281(5) 0.0222(2) Uani d . 1 1
N N4 0.06828(8) 0.45639(12) -0.33873(5) 0.0213(2) Uani d . 1 1
C C7 0.34264(11) 0.59969(16) 0.36161(7) 0.0253(3) Uani d . 1 1
H H7A 0.3702 0.5486 0.4122 0.030 Uiso calc R 1 1
H H7B 0.2548 0.5846 0.3222 0.030 Uiso calc R 1 1
C C8 0.37085(13) 0.78535(17) 0.37524(8) 0.0368(3) Uani d . 1 1
H H8A 0.3305 0.8355 0.3939 0.055 Uiso calc R 1 1
H H8B 0.3425 0.8372 0.3252 0.055 Uiso calc R 1 1
H H8C 0.4575 0.8013 0.4153 0.055 Uiso calc R 1 1
C C9 0.52685(10) 0.46242(15) 0.39539(7) 0.0234(3) Uani d . 1 1
H H9A 0.5607 0.5252 0.4447 0.028 Uiso calc R 1 1
H H9B 0.5738 0.4904 0.3777 0.028 Uiso calc R 1 1
C C10 0.54047(12) 0.27654(17) 0.41435(8) 0.0322(3) Uani d . 1 1
H H10A 0.6253 0.2502 0.4557 0.048 Uiso calc R 1 1
H H10B 0.5089 0.2135 0.3662 0.048 Uiso calc R 1 1
H H10C 0.4958 0.2482 0.4332 0.048 Uiso calc R 1 1
C C11 0.12613(11) 0.35856(15) -0.36443(7) 0.0246(3) Uani d . 1 1
H H11A 0.0669 0.3378 -0.4223 0.029 Uiso calc R 1 1
H H11B 0.1511 0.2509 -0.3370 0.029 Uiso calc R 1 1
C C12 0.23654(13) 0.44583(17) -0.34632(9) 0.0363(3) Uani d . 1 1
H H12A 0.2713 0.3766 -0.3642 0.054 Uiso calc R 1 1
H H12B 0.2962 0.4647 -0.2889 0.054 Uiso calc R 1 1
H H12C 0.2120 0.5514 -0.3743 0.054 Uiso calc R 1 1
C C13 -0.02870(10) 0.56978(15) -0.39938(7) 0.0225(2) Uani d . 1 1
H H13A -0.0143 0.6028 -0.4368 0.027 Uiso calc R 1 1
H H13B -0.0262 0.6703 -0.3725 0.027 Uiso calc R 1 1
C C14 -0.15447(11) 0.49120(17) -0.44692(7) 0.0305(3) Uani d . 1 1
H H14A -0.2150 0.5707 -0.4857 0.046 Uiso calc R 1 1
H H14B -0.1698 0.4597 -0.4103 0.046 Uiso calc R 1 1
H H14C -0.1582 0.3934 -0.4749 0.046 Uiso calc R 1 1

loop_
_atom_site_aniso_label
_atom_site_aniso_U_11
_atom_site_aniso_U_22
_atom_site_aniso_U_33
_atom_site_aniso_U_12
_atom_site_aniso_U_13
_atom_site_aniso_U_23
N1 0.0261(5) 0.0232(5) 0.0224(5) -0.0024(4) 0.0155(5) 0.0001(4)
N1' 0.0270(5) 0.0216(5) 0.0233(5) -0.0055(4) 0.0172(4) -0.0033(4)
C1 0.0239(6) 0.0190(6) 0.0196(6) -0.0037(4) 0.0123(5) 0.0008(4)
C2 0.0248(6) 0.0216(6) 0.0213(6) 0.0016(4) 0.0125(5) 0.0033(4)
C3 0.0262(6) 0.0219(6) 0.0226(6) 0.0017(4) 0.0154(5) 0.0012(4)
C4 0.0228(6) 0.0193(6) 0.0171(5) -0.0029(4) 0.0126(5) -0.0004(4)
C5 0.0213(6) 0.0274(6) 0.0211(6) -0.0019(5) 0.0130(5) -0.0006(5)
C6 0.0255(6) 0.0262(6) 0.0265(6) -0.0032(5) 0.0194(5) -0.0025(5)
C1' 0.0215(5) 0.0216(6) 0.0179(5) -0.0042(4) 0.0121(5) -0.0012(4)
C2' 0.0188(5) 0.0202(6) 0.0193(5) -0.0009(4) 0.0101(5) 0.0021(4)
C3' 0.0197(5) 0.0191(6) 0.0224(6) 0.0007(4) 0.0142(5) -0.0003(4)
C4' 0.0168(5) 0.0195(5) 0.0167(5) -0.0020(4) 0.0100(4) -0.0019(4)
C5' 0.0189(5) 0.0253(6) 0.0195(6) 0.0036(4) 0.0109(5) 0.0004(4)
C6' 0.0231(6) 0.0246(6) 0.0226(6) -0.0002(4) 0.0156(5) -0.0041(4)
N3 0.0224(5) 0.0269(5) 0.0168(5) 0.0041(4) 0.0120(4) 0.0008(4)
N4 0.0216(5) 0.0255(5) 0.0179(5) 0.0058(4) 0.0129(4) 0.0018(4)
C7 0.0246(6) 0.0344(7) 0.0198(6) 0.0066(5) 0.0154(5) 0.0051(5)
C8 0.0501(9) 0.0312(7) 0.0325(7) 0.0130(6) 0.0276(7) 0.0039(6)
C9 0.0194(6) 0.0317(7) 0.0171(5) 0.0016(5) 0.0106(5) -0.0014(5)
C10 0.0256(6) 0.0345(7) 0.0336(7) 0.0091(5) 0.0173(6) 0.0065(5)
C11 0.0334(6) 0.0230(6) 0.0218(6) 0.0048(5) 0.0195(5) -0.0004(5)
C12 0.0469(8) 0.0279(7) 0.0570(9) 0.0080(6) 0.0437(8) 0.0060(6)
C13 0.0232(6) 0.0246(6) 0.0184(5) 0.0033(4) 0.0125(5) 0.0023(4)
C14 0.0239(6) 0.0362(7) 0.0236(6) 0.0003(5) 0.0112(6) -0.0042(5)

loop_
_atom_type_symbol
_atom_type_description
_atom_type_scat_dispersion_real
_atom_type_scat_dispersion_imag
_atom_type_scat_source
C C 0.0033 0.0016 'International Tables Vol C Tables 4.2.6.8 and 6.1.1.4'
H H 0.0000 0.0000 'International Tables Vol C Tables 4.2.6.8 and 6.1.1.4'
N N 0.0061 0.0033 'International Tables Vol C Tables 4.2.6.8 and 6.1.1.4'

loop_
_geom_angle_atom_site_label_1
_geom_angle_atom_site_label_2
_geom_angle_atom_site_label_3
_geom_angle
N1' N1 C1 113.55(10)
N1 N1' C1' 114.80(10)
C2 C1 C6 118.41(10)
C2 C1 N1 117.27(10)
C6 C1 N1 124.30(10)
C3 C2 C1 121.53(11)
C3 C2 H2 119.2
C1 C2 H2 119.2
C2 C3 C4 120.78(10)
C2 C3 H3 119.6
C4 C3 H3 119.6
N3 C4 C5 120.90(10)
N3 C4 C3 121.98(10)
C5 C4 C3 117.11(10)
C6 C5 C4 121.30(11)
C6 C5 H5 119.4
C4 C5 H5 119.3
C5 C6 C1 120.86(11)
C5 C6 H6 119.6
C1 C6 H6 119.6
C2' C1' C6' 118.04(10)
C2' C1' N1' 115.65(10)
C6' C1' N1' 126.25(10)
C3' C2' C1' 122.13(10)
C3' C2' H2' 118.9
C1' C2' H2' 118.9
C2' C3' C4' 120.58(10)
C2' C3' H3' 119.7
C4' C3' H3' 119.7
N4 C4' C3' 121.75(10)
N4 C4' C5' 121.33(10)
C3' C4' C5' 116.92(10)
C6' C5' C4' 121.65(10)
C6' C5' H5' 119.2
C4' C5' H5' 119.2
C5' C6' C1' 120.64(10)
C5' C6' H6' 119.7
C1' C6' H6' 119.7
C4 N3 C7 121.49(9)
C4 N3 C9 121.30(9)
C7 N3 C9 115.84(9)
C4' N4 C13 121.79(9)
C4' N4 C11 122.36(9)
C13 N4 C11 115.84(9)
N3 C7 C8 112.93(10)
N3 C7 H7A 109.0
C8 C7 H7A 109.0
N3 C7 H7B 109.0
C8 C7 H7B 109.0
H7A C7 H7B 107.8
C7 C8 H8A 109.5
C7 C8 H8B 109.5
H8A C8 H8B 109.5
C7 C8 H8C 109.5
H8A C8 H8C 109.5
H8B C8 H8C 109.5
N3 C9 C10 113.31(10)
N3 C9 H9A 108.9
C10 C9 H9A 108.9
N3 C9 H9B 108.9
C10 C9 H9B 108.9
H9A C9 H9B 107.7
C9 C10 H10A 109.5
C9 C10 H10B 109.5
H10A C10 H10B 109.5
C9 C10 H10C 109.5
H10A C10 H10C 109.5
H10B C10 H10C 109.5
N4 C11 C12 112.66(10)
N4 C11 H11A 109.1
C12 C11 H11A 109.1
N4 C11 H11B 109.1
C12 C11 H11B 109.1
H11A C11 H11B 107.8
C11 C12 H12A 109.5
C11 C12 H12B 109.5
H12A C12 H12B 109.5
C11 C12 H12C 109.5
H12A C12 H12C 109.5
H12B C12 H12C 109.5
N4 C13 C14 112.62(10)
N4 C13 H13A 109.1
C14 C13 H13A 109.1
N4 C13 H13B 109.1
C14 C13 H13B 109.1
H13A C13 H13B 107.8
C13 C14 H14A 109.5
C13 C14 H14B 109.5
H14A C14 H14B 109.5
C13 C14 H14C 109.5
H14A C14 H14C 109.5
H14B C14 H14C 109.5

loop_
_geom_bond_atom_site_label_1
_geom_bond_atom_site_label_2
_geom_bond_distance
N1 N1' 1.2655(13)
N1 C1 1.4230(14)
N1' C1' 1.4196(13)
C1 C2 1.3855(16)
C1 C6 1.4020(16)
C2 C3 1.3818(15)
C2 H2 0.9300
C3 C4 1.4168(16)
C3 H3 0.9300
C4 N3 1.3776(13)
C4 C5 1.4126(15)
C5 C6 1.3789(15)
C5 H5 0.9300
C6 H6 0.9300
C1' C2' 1.3888(15)
C1' C6' 1.4044(16)
C2' C3' 1.3804(15)
C2' H2' 0.9300
C3' C4' 1.4116(15)
C3' H3' 0.9300
C4' N4 1.3722(13)
C4' C5' 1.4214(15)
C5' C6' 1.3759(15)
C5' H5' 0.9300
C6' H6' 0.9300
N3 C7 1.4544(14)
N3 C9 1.4606(14)
N4 C13 1.4575(14)
N4 C11 1.4580(13)
C7 C8 1.5117(18)
C7 H7A 0.9700
C7 H7B 0.9700
C8 H8A 0.9600
C8 H8B 0.9600
C8 H8C 0.9600
C9 C10 1.5149(18)
C9 H9A 0.9700
C9 H9B 0.9700
C10 H10A 0.9600
C10 H10B 0.9600
C10 H10C 0.9600
C11 C12 1.5156(18)
C11 H11A 0.9700
C11 H11B 0.9700
C12 H12A 0.9600
C12 H12B 0.9600
C12 H12C 0.9600
C13 C14 1.5160(17)
C13 H13A 0.9700
C13 H13B 0.9700
C14 H14A 0.9600
C14 H14B 0.9600
C14 H14C 0.9600

loop_
_geom_hbond_atom_site_label_D
_geom_hbond_atom_site_label_H
_geom_hbond_atom_site_label_A
_geom_hbond_site_symmetry_A
_geom_hbond_distance_DH
_geom_hbond_distance_HA
_geom_hbond_distance_DA
_geom_hbond_angle_DHA
C11 H11B C3 4_565 0.97 2.81 3.7155(17) 156
C13 H13B C1' 2_554 0.97 2.81 3.6049(16) 140
C12 H12A C6 4_565 0.96 2.72 3.5441(17) 144
C8 H8A Cg1 4_576 0.96 2.75 3.446(2) 130
C5' H5' Cg1 2_554 0.93 2.94 3.767(2) 148
C11 H11B Cg2 4_565 0.97 2.84 3.549(2) 131

loop_
_geom_torsion_atom_site_label_1
_geom_torsion_atom_site_label_2
_geom_torsion_atom_site_label_3
_geom_torsion_atom_site_label_4
_geom_torsion
C1 N1 N1' C1' -175.90(9)
N1' N1 C1 C2 -173.26(10)
N1' N1 C1 C6 8.59(15)
C6 C1 C2 C3 -0.35(17)
N1 C1 C2 C3 -178.61(10)
C1 C2 C3 C4 -0.61(18)
C2 C3 C4 N3 -177.74(11)
C2 C3 C4 C5 1.07(16)
N3 C4 C5 C6 178.22(11)
C3 C4 C5 C6 -0.61(16)
C4 C5 C6 C1 -0.34(17)
C2 C1 C6 C5 0.82(17)
N1 C1 C6 C5 178.95(10)
N1 N1' C1' C2' -177.30(10)
N1 N1' C1' C6' 5.52(16)
C6' C1' C2' C3' 1.37(16)
N1' C1' C2' C3' -176.05(10)
C1' C2' C3' C4' 0.46(17)
C2' C3' C4' N4 177.12(10)
C2' C3' C4' C5' -2.17(16)
N4 C4' C5' C6' -177.18(10)
C3' C4' C5' C6' 2.12(16)
C4' C5' C6' C1' -0.34(17)
C2' C1' C6' C5' -1.42(16)
N1' C1' C6' C5' 175.70(11)
C5 C4 N3 C7 175.50(10)
C3 C4 N3 C7 -5.73(16)
C5 C4 N3 C9 9.43(16)
C3 C4 N3 C9 -171.81(11)
C3' C4' N4 C13 -177.80(10)
C5' C4' N4 C13 1.46(16)
C3' C4' N4 C11 1.50(16)
C5' C4' N4 C11 -179.24(10)
C4 N3 C7 C8 -83.07(13)
C9 N3 C7 C8 83.72(12)
C4 N3 C9 C10 -90.23(13)
C7 N3 C9 C10 102.95(12)
C4' N4 C11 C12 -88.41(13)
C13 N4 C11 C12 90.94(12)
C4' N4 C13 C14 -86.72(13)
C11 N4 C13 C14 93.93(12)
